data_4307849
loop_
_publ_author_name
'Anna F. A. Peacock'
'Abraha Habtemariam'
'Stephen A. Moggach'
'Alessandro Prescimone'
'Simon Parsons'
'Peter J. Sadler'

_publ_section_title
;
Chloro Half-Sandwich Osmium(II) Complexes: Influence of Chelated
N,N-Ligands on Hydrolysis, Guanine Binding, and Cytotoxicity
;
_journal_name_full 'Inorganic Chemistry'
_journal_page_first 4049
_journal_page_last 4059
_journal_paper_doi 10.1021/ic062350d
_journal_volume 46
_journal_year 2007
_chemical_formula_moiety 'C30 H20 Cl1 F6 N4 Os1 P1'
_chemical_formula_sum 'C30 H20 Cl F6 N4 Os P'
_chemical_formula_weight 807.13
_space_group_IT_number 14
_symmetry_cell_setting monoclinic
_symmetry_space_group_name_Hall '-P 2ybc'
_symmetry_space_group_name_H-M 'P 1 21/c 1'
_atom_sites_solution_hydrogens geom
_atom_sites_solution_primary direct
_audit_creation_date 06-05-08
_audit_creation_method CRYSTALS_ver_12.80
_cell_angle_alpha 90
_cell_angle_beta 102.952(4)
_cell_angle_gamma 90
_cell_formula_units_Z 4
_cell_length_a 11.8153(12)
_cell_length_b 8.7125(9)
_cell_length_c 26.175(3)
_cell_measurement_reflns_used 7809
_cell_measurement_temperature 150
_cell_measurement_theta_max 27
_cell_measurement_theta_min 3
_cell_volume 2625.9(5)
_computing_cell_refinement 'SAINT (Siemens ,1995)'
_computing_data_collection 'SMART (Siemens, 1993)'
_computing_data_reduction 'SAINT (Siemens ,1995)'
_computing_molecular_graphics 'CAMERON (Watkin et al., 1996)'
_computing_publication_material 'CRYSTALS (Betteridge et al., 2003)'
_computing_structure_refinement 'CRYSTALS (Betteridge et al., 2003)'
_computing_structure_solution 'DIRDIF-96 (Beurskens et al., 1996)'
_diffrn_ambient_temperature 150
_diffrn_measured_fraction_theta_full 0.997
_diffrn_measured_fraction_theta_max 0.997
_diffrn_measurement_device_type 'Bruker SMART'
_diffrn_measurement_method \w
_diffrn_radiation_monochromator graphite
_diffrn_radiation_type 'Mo K\a'
_diffrn_radiation_wavelength 0.71073
_diffrn_reflns_av_R_equivalents 0.058
_diffrn_reflns_limit_h_max 13
_diffrn_reflns_limit_h_min -14
_diffrn_reflns_limit_k_max 10
_diffrn_reflns_limit_k_min 0
_diffrn_reflns_limit_l_max 31
_diffrn_reflns_limit_l_min 0
_diffrn_reflns_number 4749
_diffrn_reflns_theta_full 25.240
_diffrn_reflns_theta_max 25.240
_diffrn_reflns_theta_min 1.597
_diffrn_standards_number 0
_exptl_absorpt_coefficient_mu 5.093
_exptl_absorpt_correction_T_max 0.52
_exptl_absorpt_correction_T_min 0.44
_exptl_absorpt_correction_type multi-scan
_exptl_absorpt_process_details 'SADABS (Siemens, 1996)'
_exptl_crystal_colour yellow
_exptl_crystal_density_diffrn 2.041
_exptl_crystal_description lath
_exptl_crystal_F_000 1560
_exptl_crystal_size_max 0.61
_exptl_crystal_size_mid 0.16
_exptl_crystal_size_min 0.13
_refine_diff_density_max 1.07
_refine_diff_density_min -1.21
_refine_ls_extinction_method None
_refine_ls_goodness_of_fit_ref 1.0562
_refine_ls_hydrogen_treatment noref
_refine_ls_matrix_type full
_refine_ls_number_parameters 389
_refine_ls_number_reflns 4765
_refine_ls_number_restraints 0
_refine_ls_R_factor_all 0.0428
_refine_ls_R_factor_gt 0.0400
_refine_ls_shift/su_max 0.000482
_refine_ls_structure_factor_coef Fsqd
_refine_ls_weighting_details
;
 SQRT(W) = 1/(SIGMA(/FO/**2) 
;
_refine_ls_weighting_scheme sigma
_refine_ls_wR_factor_all 0.0452
_refine_ls_wR_factor_gt 0.0452
_refine_ls_wR_factor_ref 0.0452
_reflns_limit_h_max 13
_reflns_limit_h_min -14
_reflns_limit_k_max 10
_reflns_limit_k_min 0
_reflns_limit_l_max 31
_reflns_limit_l_min 0
_reflns_number_gt 4168
_reflns_number_total 4423
_reflns_threshold_expression I>2.00u(I)
_oxford_diffrn_Wilson_B_factor 1.42
_oxford_diffrn_Wilson_scale 22.07
_oxford_refine_ls_scale 0.7044(7)
_oxford_structure_analysis_title 'XYZN file = SHELXL INS file, from DIRDIF out'
_cod_data_source_file ic062350d-file007.cif
_cod_data_source_block CRYSTALS_cif
_cod_depositor_comments
;
The following automatic conversions were performed:
'_symmetry_cell_setting' value 'Monoclinic' changed to 'monoclinic'
according to '/home/saulius/struct/CIF-dictionaries/cif_core.dic'
dictionary named 'cif_core.dic' version 2.4.1 from 2010-06-29.

Automatic conversion script
Id: cif_fix_enum 1527 2010-12-29 10:47:43Z saulius 
;
_cod_original_cell_volume 2626.0(5)
_cod_original_sg_symbol_H-M 'P 1 21/c 1 '
_cod_original_formula_sum 'C30 H20 Cl1 F6 N4 Os1 P1'
_cod_database_code 4307849

loop_
_symmetry_equiv_pos_as_xyz
x,y,z
-x,-y,-z
-x,y+1/2,-z+1/2
x,-y+1/2,z+1/2

loop_
_atom_site_label
_atom_site_type_symbol
_atom_site_fract_x
_atom_site_fract_y
_atom_site_fract_z
_atom_site_U_iso_or_equiv
_atom_site_occupancy
_atom_site_adp_type
_atom_site_refinement_flags_posn
_atom_site_refinement_flags_adp
_atom_site_refinement_flags_occupancy
_atom_site_disorder_assembly
_atom_site_disorder_group
_atom_site_attached_hydrogens
Os1 Os 0.21907(3) 0.21279(3) 0.422440(10) 0.0193 1.0000 Uani . . . . . .
Cl1 Cl 0.20692(19) 0.47688(15) 0.39626(5) 0.0255 1.0000 Uani . . . . . .
C11 C 0.2950(7) 0.0988(9) 0.3623(3) 0.0225 1.0000 Uani . . . . . .
C21 C 0.3216(7) 0.0127(8) 0.4096(3) 0.0287 1.0000 Uani . . . . . .
C31 C 0.2276(8) -0.0376(6) 0.4317(2) 0.0279 1.0000 Uani . . . . . .
C41 C 0.1138(7) 0.0107(8) 0.4089(3) 0.0249 1.0000 Uani . . . . . .
C51 C 0.0874(7) 0.1009(10) 0.3627(3) 0.0224 1.0000 Uani . . . . . .
C61 C 0.1801(7) 0.1390(6) 0.3376(2) 0.0282 1.0000 Uani . . . . . .
C71 C 0.1556(6) 0.2289(7) 0.28701(18) 0.0238 1.0000 Uani . . . . . .
C81 C 0.0573(6) 0.1822(7) 0.2496(2) 0.0296 1.0000 Uani . . . . . .
C91 C 0.0398(6) 0.2466(7) 0.1996(2) 0.0321 1.0000 Uani . . . . . .
C101 C 0.1182(7) 0.3506(7) 0.1873(2) 0.0284 1.0000 Uani . . . . . .
C111 C 0.2108(7) 0.3955(8) 0.2253(3) 0.0343 1.0000 Uani . . . . . .
C121 C 0.2301(6) 0.3360(8) 0.2748(3) 0.0295 1.0000 Uani . . . . . .
N12 N 0.1288(4) 0.2836(7) 0.47969(19) 0.0226 1.0000 Uani . . . . . .
C22 C 0.0148(5) 0.2746(8) 0.4766(2) 0.0224 1.0000 Uani . . . . . .
C32 C -0.0363(6) 0.3200(7) 0.5175(3) 0.0300 1.0000 Uani . . . . . .
C42 C 0.0299(8) 0.3781(6) 0.5625(2) 0.0222 1.0000 Uani . . . . . .
C52 C 0.1502(6) 0.3907(8) 0.5664(3) 0.0156 1.0000 Uani . . . . . .
C62 C 0.1964(6) 0.3375(7) 0.5243(3) 0.0225 1.0000 Uani . . . . . .
N72 N 0.3512(4) 0.2870(7) 0.48356(19) 0.0224 1.0000 Uani . . . . . .
C82 C 0.4668(6) 0.2850(8) 0.4842(2) 0.0276 1.0000 Uani . . . . . .
C92 C 0.5493(5) 0.3293(6) 0.5280(3) 0.0206 1.0000 Uani . . . . . .
C102 C 0.5126(7) 0.3805(6) 0.5713(2) 0.0184 1.0000 Uani . . . . . .
C112 C 0.3986(7) 0.3904(8) 0.5716(3) 0.0223 1.0000 Uani . . . . . .
C122 C 0.3185(6) 0.3404(7) 0.5270(3) 0.0206 1.0000 Uani . . . . . .
C132 C 0.2315(7) 0.4544(8) 0.6125(3) 0.0217 1.0000 Uani . . . . . .
C142 C 0.3527(6) 0.4480(8) 0.6160(3) 0.0200 1.0000 Uani . . . . . .
N152 N 0.1823(5) 0.5157(6) 0.6500(2) 0.0209 1.0000 Uani . . . . . .
N162 N 0.4259(5) 0.4968(6) 0.6585(2) 0.0287 1.0000 Uani . . . . . .
C172 C 0.2580(6) 0.5684(7) 0.6930(3) 0.0233 1.0000 Uani . . . . . .
C182 C 0.2140(8) 0.6402(8) 0.7340(3) 0.0359 1.0000 Uani . . . . . .
C192 C 0.2881(7) 0.6943(8) 0.7767(3) 0.0404 1.0000 Uani . . . . . .
C202 C 0.4075(9) 0.6764(7) 0.7820(3) 0.0415 1.0000 Uani . . . . . .
C212 C 0.4549(7) 0.6100(9) 0.7440(3) 0.0347 1.0000 Uani . . . . . .
C222 C 0.3790(6) 0.5580(7) 0.6978(2) 0.0284 1.0000 Uani . . . . . .
P1 P 0.3039(2) 0.92945(16) 0.58908(6) 0.0250 1.0000 Uani . . . . . .
F1 F 0.3193(5) 1.0851(4) 0.62141(12) 0.0401 1.0000 Uani . . . . . .
F2 F 0.3790(4) 0.9958(5) 0.54992(17) 0.0332 1.0000 Uani . . . . . .
F3 F 0.1884(4) 0.9984(5) 0.55213(17) 0.0317 1.0000 Uani . . . . . .
F4 F 0.2855(4) 0.7731(4) 0.55607(11) 0.0326 1.0000 Uani . . . . . .
F5 F 0.2264(5) 0.8641(6) 0.6267(2) 0.0431 1.0000 Uani . . . . . .
F6 F 0.4174(4) 0.8585(5) 0.6261(2) 0.0390 1.0000 Uani . . . . . .
H111 H 0.3599 0.1322 0.3460 0.0274 1.0000 Uiso . . . . . .
H211 H 0.4039 -0.0121 0.4270 0.0333 1.0000 Uiso . . . . . .
H311 H 0.2426 -0.1066 0.4630 0.0295 1.0000 Uiso . . . . . .
H411 H 0.0494 -0.0196 0.4259 0.0298 1.0000 Uiso . . . . . .
H511 H 0.0063 0.1372 0.3481 0.0263 1.0000 Uiso . . . . . .
H811 H 0.0016 0.1056 0.2584 0.0376 1.0000 Uiso . . . . . .
H911 H -0.0305 0.2171 0.1722 0.0371 1.0000 Uiso . . . . . .
H1011 H 0.1071 0.3921 0.1509 0.0346 1.0000 Uiso . . . . . .
H1111 H 0.2657 0.4738 0.2169 0.0416 1.0000 Uiso . . . . . .
H1211 H 0.2988 0.3706 0.3021 0.0353 1.0000 Uiso . . . . . .
H221 H -0.0363 0.2337 0.4437 0.0255 1.0000 Uiso . . . . . .
H321 H -0.1221 0.3096 0.5135 0.0352 1.0000 Uiso . . . . . .
H421 H -0.0056 0.4108 0.5921 0.0259 1.0000 Uiso . . . . . .
H821 H 0.4927 0.2503 0.4522 0.0329 1.0000 Uiso . . . . . .
H921 H 0.6339 0.3243 0.5283 0.0244 1.0000 Uiso . . . . . .
H1021 H 0.5715 0.4114 0.6034 0.0226 1.0000 Uiso . . . . . .
H1821 H 0.1283 0.6496 0.7308 0.0420 1.0000 Uiso . . . . . .
H1921 H 0.2576 0.7475 0.8047 0.0496 1.0000 Uiso . . . . . .
H2021 H 0.4608 0.7135 0.8149 0.0473 1.0000 Uiso . . . . . .
H2121 H 0.5409 0.5992 0.7490 0.0419 1.0000 Uiso . . . . . .

loop_
_atom_site_aniso_label
_atom_site_aniso_U_11
_atom_site_aniso_U_22
_atom_site_aniso_U_33
_atom_site_aniso_U_23
_atom_site_aniso_U_13
_atom_site_aniso_U_12
Os1 0.02217(12) 0.01841(9) 0.01623(10) 0.00066(13) 0.00190(12) -0.0006(2)
Cl1 0.0224(10) 0.0272(8) 0.0267(8) -0.0008(6) 0.0053(9) -0.0003(9)
C11 0.023(5) 0.013(4) 0.033(5) -0.013(3) 0.009(4) -0.002(3)
C21 0.031(5) 0.018(4) 0.033(5) -0.004(3) -0.001(4) 0.008(3)
C31 0.040(5) 0.014(3) 0.019(4) 0.002(2) -0.017(4) 0.000(4)
C41 0.032(5) 0.024(4) 0.018(4) 0.001(3) 0.004(3) -0.015(4)
C51 0.018(4) 0.036(5) 0.011(4) 0.007(3) -0.001(3) -0.009(3)
C61 0.036(5) 0.020(3) 0.027(3) -0.009(2) 0.002(4) 0.000(4)
C71 0.030(4) 0.025(3) 0.013(3) -0.004(3) -0.003(3) 0.011(4)
C81 0.041(4) 0.024(4) 0.029(4) -0.001(3) 0.016(3) 0.010(3)
C91 0.038(4) 0.021(5) 0.033(4) -0.001(3) -0.001(3) 0.015(3)
C101 0.036(5) 0.029(3) 0.022(4) 0.004(3) 0.011(4) 0.010(3)
C111 0.037(5) 0.036(4) 0.031(4) 0.001(4) 0.011(4) -0.001(4)
C121 0.016(4) 0.032(5) 0.039(5) -0.003(3) 0.004(4) -0.008(3)
N12 0.022(3) 0.019(2) 0.025(3) 0.006(3) 0.002(2) -0.001(3)
C22 0.018(4) 0.014(3) 0.032(3) 0.005(3) -0.002(3) -0.006(3)
C32 0.030(4) 0.022(4) 0.037(4) 0.008(3) 0.006(3) 0.004(3)
C42 0.024(4) 0.024(3) 0.016(3) 0.010(2) 0.001(4) 0.008(4)
C52 0.011(4) 0.019(4) 0.015(4) 0.003(3) -0.001(3) 0.003(3)
C62 0.023(5) 0.013(4) 0.031(4) 0.004(3) 0.005(4) 0.005(3)
N72 0.025(3) 0.016(2) 0.025(3) 0.000(3) 0.002(2) 0.001(3)
C82 0.033(5) 0.020(3) 0.030(3) 0.005(3) 0.007(3) -0.002(4)
C92 0.010(4) 0.023(4) 0.028(4) 0.010(3) 0.003(3) 0.005(2)
C102 0.026(5) 0.015(3) 0.016(3) 0.004(2) 0.007(3) 0.005(3)
C112 0.037(5) 0.012(4) 0.023(4) 0.007(3) 0.016(4) 0.002(3)
C122 0.021(4) 0.012(3) 0.028(4) 0.006(3) 0.006(3) 0.003(3)
C132 0.025(5) 0.017(4) 0.018(4) -0.004(3) -0.006(3) 0.005(3)
C142 0.020(5) 0.022(4) 0.017(4) -0.001(3) 0.002(3) 0.008(3)
N152 0.024(4) 0.024(3) 0.019(3) 0.002(2) 0.014(3) 0.002(2)
N162 0.037(4) 0.018(3) 0.027(4) -0.002(3) 0.000(3) -0.003(3)
C172 0.029(5) 0.018(3) 0.028(4) -0.002(3) 0.017(4) -0.003(3)
C182 0.053(6) 0.030(4) 0.023(4) 0.007(3) 0.004(4) 0.004(4)
C192 0.066(6) 0.028(4) 0.029(4) -0.008(4) 0.017(4) -0.002(4)
C202 0.052(6) 0.035(5) 0.031(4) -0.015(3) -0.005(4) -0.011(4)
C212 0.023(5) 0.047(5) 0.035(5) -0.010(4) 0.008(4) -0.014(4)
C222 0.037(5) 0.032(4) 0.014(3) 0.003(3) 0.002(3) 0.000(3)
P1 0.0321(13) 0.0214(8) 0.0234(10) 0.0027(6) 0.0105(10) -0.0036(9)
F1 0.060(3) 0.026(2) 0.037(2) -0.0063(15) 0.017(3) -0.010(3)
F2 0.034(3) 0.037(3) 0.033(3) 0.002(2) 0.017(2) -0.003(2)
F3 0.027(3) 0.029(2) 0.042(3) 0.009(2) 0.014(2) 0.0050(19)
F4 0.048(2) 0.0201(16) 0.0284(16) -0.0033(14) 0.005(2) 0.001(2)
F5 0.052(3) 0.043(3) 0.041(3) 0.000(2) 0.026(3) -0.015(2)
F6 0.044(3) 0.033(3) 0.035(3) 0.010(2) -0.003(2) 0.005(2)

loop_
_atom_type_symbol
_atom_type_scat_dispersion_real
_atom_type_scat_dispersion_imag
_atom_type_scat_Cromer_Mann_a1
_atom_type_scat_Cromer_Mann_b1
_atom_type_scat_Cromer_Mann_a2
_atom_type_scat_Cromer_Mann_b2
_atom_type_scat_Cromer_Mann_a3
_atom_type_scat_Cromer_Mann_b3
_atom_type_scat_Cromer_Mann_a4
_atom_type_scat_Cromer_Mann_b4
_atom_type_scat_Cromer_Mann_c
_atom_type_scat_source
C 0.0033 0.0016 2.3100 20.8439 1.0200 10.2075 1.5886 0.5687 0.8650 51.6512 0.2156 'International Tables Vol C 4.2.6.8 and 6.1.1.4'
H 0.0000 0.0000 0.4930 10.5109 0.3229 26.1257 0.1402 3.1424 0.0408 57.7998 0.0030 'International Tables Vol C 4.2.6.8 and 6.1.1.4'
N 0.0061 0.0033 12.2126 0.0057 3.1322 9.8933 2.0125 28.9975 1.1663 0.5826 -11.5290 'International Tables Vol C 4.2.6.8 and 6.1.1.4'
F 0.0171 0.0103 3.5392 10.2825 2.6412 4.2944 1.5170 0.2615 1.0243 26.1476 0.2776 'International Tables Vol C 4.2.6.8 and 6.1.1.4'
P 0.1023 0.0942 6.4345 1.9067 4.1791 27.1570 1.7800 0.5260 1.4908 68.1645 1.1149 'International Tables Vol C 4.2.6.8 and 6.1.1.4'
Cl 0.1484 0.1585 11.4604 0.0104 7.1964 1.1662 6.2556 18.5194 1.6455 47.7784 -9.5574 'International Tables Vol C 4.2.6.8 and 6.1.1.4'
Os -1.2165 7.6030 28.1894 1.6290 16.1550 8.9795 14.9305 0.3827 5.6759 48.1647 11.0005 'International Tables Vol C 4.2.6.8 and 6.1.1.4'

loop_
_geom_angle_atom_site_label_1
_geom_angle_site_symmetry_1
_geom_angle_atom_site_label_2
_geom_angle_site_symmetry_2
_geom_angle_atom_site_label_3
_geom_angle_site_symmetry_3
_geom_angle
_geom_angle_publ_flag
Cl1 . Os1 . C11 . 103.6(2) yes
Cl1 . Os1 . C21 . 136.0(2) yes
C11 . Os1 . C21 . 37.6(3) yes
Cl1 . Os1 . C31 . 169.88(16) yes
C11 . Os1 . C31 . 67.5(3) yes
C21 . Os1 . C31 . 38.1(3) yes
Cl1 . Os1 . C41 . 138.4(2) yes
C11 . Os1 . C41 . 80.0(3) yes
C21 . Os1 . C41 . 69.0(2) yes
C31 . Os1 . C41 . 37.9(3) yes
Cl1 . Os1 . C51 . 103.8(2) yes
C11 . Os1 . C51 . 68.1(2) yes
C21 . Os1 . C51 . 82.2(3) yes
C31 . Os1 . C51 . 69.0(3) yes
C41 . Os1 . C51 . 38.3(3) yes
Cl1 . Os1 . C61 . 90.36(14) yes
C11 . Os1 . C61 . 36.8(3) yes
C21 . Os1 . C61 . 67.7(3) yes
C31 . Os1 . C61 . 79.6(2) yes
C41 . Os1 . C61 . 67.6(3) yes
Cl1 . Os1 . N12 . 85.14(17) yes
C11 . Os1 . N12 . 169.4(3) yes
C21 . Os1 . N12 . 136.4(3) yes
C31 . Os1 . N12 . 103.3(3) yes
C41 . Os1 . N12 . 89.5(3) yes
Cl1 . Os1 . N72 . 84.69(17) yes
C11 . Os1 . N72 . 109.5(2) yes
C21 . Os1 . N72 . 91.2(3) yes
C31 . Os1 . N72 . 102.5(2) yes
C41 . Os1 . N72 . 134.0(3) yes
C51 . Os1 . C61 . 37.8(3) yes
C51 . Os1 . N12 . 104.3(3) yes
C61 . Os1 . N12 . 139.0(3) yes
C51 . Os1 . N72 . 171.5(3) yes
C61 . Os1 . N72 . 143.2(3) yes
N12 . Os1 . N72 . 76.98(16) yes
Os1 . C11 . C21 . 70.3(4) yes
Os1 . C11 . C61 . 73.2(4) yes
C21 . C11 . C61 . 122.1(7) yes
Os1 . C11 . H111 . 130.1 no
C21 . C11 . H111 . 118.9 no
C61 . C11 . H111 . 119.0 no
Os1 . C21 . C11 . 72.1(4) yes
Os1 . C21 . C31 . 71.1(4) yes
C11 . C21 . C31 . 118.3(7) yes
Os1 . C21 . H211 . 128.0 no
C11 . C21 . H211 . 120.9 no
C31 . C21 . H211 . 120.8 no
Os1 . C31 . C21 . 70.8(4) yes
Os1 . C31 . C41 . 68.9(4) yes
C21 . C31 . C41 . 119.4(5) yes
Os1 . C31 . H311 . 133.1 no
C21 . C31 . H311 . 120.3 no
C41 . C31 . H311 . 120.3 no
Os1 . C41 . C31 . 73.2(4) yes
Os1 . C41 . C51 . 72.2(4) yes
C31 . C41 . C51 . 122.3(7) yes
Os1 . C41 . H411 . 128.0 no
C31 . C41 . H411 . 118.8 no
C51 . C41 . H411 . 118.8 no
Os1 . C51 . C41 . 69.5(4) yes
Os1 . C51 . C61 . 74.3(4) yes
C41 . C51 . C61 . 118.2(7) yes
Os1 . C51 . H511 . 127.2 no
C41 . C51 . H511 . 120.8 no
C61 . C51 . H511 . 120.9 no
Os1 . C61 . C51 . 68.0(4) yes
Os1 . C61 . C11 . 70.0(4) yes
C51 . C61 . C11 . 119.2(5) yes
Os1 . C61 . C71 . 132.2(4) yes
C51 . C61 . C71 . 120.4(7) yes
C11 . C61 . C71 . 120.3(7) yes
C61 . C71 . C81 . 115.4(6) yes
C61 . C71 . C121 . 123.5(6) yes
C81 . C71 . C121 . 120.7(6) yes
C71 . C81 . C91 . 117.7(6) yes
C71 . C81 . H811 . 121.2 no
C91 . C81 . H811 . 121.1 no
C81 . C91 . C101 . 121.0(6) yes
C81 . C91 . H911 . 119.5 no
C101 . C91 . H911 . 119.5 no
C91 . C101 . C111 . 119.2(6) yes
C91 . C101 . H1011 . 120.4 no
C111 . C101 . H1011 . 120.4 no
C101 . C111 . C121 . 121.4(7) yes
C101 . C111 . H1111 . 119.3 no
C121 . C111 . H1111 . 119.3 no
C71 . C121 . C111 . 120.0(7) yes
C71 . C121 . H1211 . 120.0 no
C111 . C121 . H1211 . 120.0 no
Os1 . N12 . C22 . 127.1(4) yes
Os1 . N12 . C62 . 114.9(4) yes
C22 . N12 . C62 . 118.0(6) yes
N12 . C22 . C32 . 122.8(6) yes
N12 . C22 . H221 . 118.6 no
C32 . C22 . H221 . 118.6 no
C22 . C32 . C42 . 120.4(7) yes
C22 . C32 . H321 . 119.8 no
C42 . C32 . H321 . 119.8 no
C32 . C42 . C52 . 117.9(7) yes
C32 . C42 . H421 . 121.2 no
C52 . C42 . H421 . 121.0 no
C42 . C52 . C62 . 118.6(6) yes
C42 . C52 . C132 . 123.5(6) yes
C62 . C52 . C132 . 117.9(7) yes
C52 . C62 . N12 . 122.3(7) yes
C52 . C62 . C122 . 121.2(7) yes
N12 . C62 . C122 . 116.5(7) yes
Os1 . N72 . C82 . 125.8(4) yes
Os1 . N72 . C122 . 116.4(4) yes
C82 . N72 . C122 . 117.8(6) yes
N72 . C82 . C92 . 121.6(6) yes
N72 . C82 . H821 . 119.2 no
C92 . C82 . H821 . 119.2 no
C82 . C92 . C102 . 118.7(6) yes
C82 . C92 . H921 . 120.7 no
C102 . C92 . H921 . 120.6 no
C92 . C102 . C112 . 121.5(6) yes
C92 . C102 . H1021 . 119.3 no
C112 . C102 . H1021 . 119.2 no
C102 . C112 . C122 . 117.8(7) yes
C102 . C112 . C142 . 124.6(7) yes
C122 . C112 . C142 . 117.6(7) yes
C62 . C122 . C112 . 122.3(7) yes
C62 . C122 . N72 . 115.2(7) yes
C112 . C122 . N72 . 122.5(7) yes
C52 . C132 . C142 . 120.2(7) yes
C52 . C132 . N152 . 115.7(7) yes
C142 . C132 . N152 . 124.0(7) yes
C112 . C142 . C132 . 120.5(7) yes
C112 . C142 . N162 . 119.2(7) yes
C132 . C142 . N162 . 120.3(7) yes
C132 . N152 . C172 . 115.2(6) yes
C142 . N162 . C222 . 117.2(6) yes
N152 . C172 . C182 . 119.2(6) yes
N152 . C172 . C222 . 121.3(6) yes
C182 . C172 . C222 . 119.5(7) yes
C172 . C182 . C192 . 119.8(8) yes
C172 . C182 . H1821 . 120.1 no
C192 . C182 . H1821 . 120.1 no
C182 . C192 . C202 . 120.1(7) yes
C182 . C192 . H1921 . 119.9 no
C202 . C192 . H1921 . 120.0 no
C192 . C202 . C212 . 122.7(7) yes
C192 . C202 . H2021 . 118.6 no
C212 . C202 . H2021 . 118.7 no
C202 . C212 . C222 . 118.2(7) yes
C202 . C212 . H2121 . 120.8 no
C222 . C212 . H2121 . 121.0 no
C172 . C222 . C212 . 119.5(7) yes
C172 . C222 . N162 . 121.9(6) yes
C212 . C222 . N162 . 118.6(7) yes
F1 . P1 . F2 . 91.1(2) yes
F1 . P1 . F3 . 88.9(2) yes
F2 . P1 . F3 . 89.86(19) yes
F1 . P1 . F4 . 178.8(3) yes
F2 . P1 . F4 . 89.4(2) yes
F3 . P1 . F4 . 89.9(2) yes
F1 . P1 . F5 . 89.3(3) yes
F2 . P1 . F5 . 178.4(3) yes
F3 . P1 . F5 . 88.7(3) yes
F4 . P1 . F5 . 90.1(2) yes
F1 . P1 . F6 . 91.6(3) yes
F2 . P1 . F6 . 91.0(3) yes
F3 . P1 . F6 . 179.0(3) yes
F4 . P1 . F6 . 89.5(2) yes
F5 . P1 . F6 . 90.5(2) yes

loop_
_geom_bond_atom_site_label_1
_geom_bond_site_symmetry_1
_geom_bond_atom_site_label_2
_geom_bond_site_symmetry_2
_geom_bond_distance
_geom_bond_publ_flag
Os1 . Cl1 . 2.3958(14) yes
Os1 . C11 . 2.215(8) yes
Os1 . C21 . 2.192(7) yes
Os1 . C31 . 2.195(5) yes
Os1 . C41 . 2.139(7) yes
Os1 . C51 . 2.173(8) yes
Os1 . C61 . 2.257(5) yes
Os1 . N12 . 2.117(5) yes
Os1 . N72 . 2.073(5) yes
C11 . C21 . 1.421(12) yes
C11 . C61 . 1.411(12) yes
C11 . H111 . 1.001 no
C21 . C31 . 1.432(12) yes
C21 . H211 . 1.000 no
C31 . C41 . 1.408(11) yes
C31 . H311 . 0.999 no
C41 . C51 . 1.416(11) yes
C41 . H411 . 1.000 no
C51 . C61 . 1.437(11) yes
C51 . H511 . 1.000 no
C61 . C71 . 1.510(7) yes
C71 . C81 . 1.401(9) yes
C71 . C121 . 1.370(9) yes
C81 . C91 . 1.397(8) yes
C81 . H811 . 1.000 no
C91 . C101 . 1.385(9) yes
C91 . H911 . 1.001 no
C101 . C111 . 1.361(10) yes
C101 . H1011 . 1.000 no
C111 . C121 . 1.365(10) yes
C111 . H1111 . 1.000 no
C121 . H1211 . 0.999 no
N12 . C22 . 1.333(8) yes
N12 . C62 . 1.344(8) yes
C22 . C32 . 1.399(9) yes
C22 . H221 . 1.001 no
C32 . C42 . 1.359(9) yes
C32 . H321 . 1.000 no
C42 . C52 . 1.406(12) yes
C42 . H421 . 1.000 no
C52 . C62 . 1.412(10) yes
C52 . C132 . 1.472(9) yes
C62 . C122 . 1.429(8) yes
N72 . C82 . 1.362(8) yes
N72 . C122 . 1.362(8) yes
C82 . C92 . 1.384(8) yes
C82 . H821 . 1.000 no
C92 . C102 . 1.376(8) yes
C92 . H921 . 1.000 no
C102 . C112 . 1.350(11) yes
C102 . H1021 . 1.000 no
C112 . C122 . 1.397(10) yes
C112 . C142 . 1.477(10) yes
C132 . C142 . 1.415(9) yes
C132 . N152 . 1.357(9) yes
C142 . N162 . 1.318(8) yes
N152 . C172 . 1.353(8) yes
N162 . C222 . 1.379(8) yes
C172 . C182 . 1.436(10) yes
C172 . C222 . 1.410(10) yes
C182 . C192 . 1.340(10) yes
C182 . H1821 . 1.000 no
C192 . C202 . 1.395(12) yes
C192 . H1921 . 1.001 no
C202 . C212 . 1.375(11) yes
C202 . H2021 . 0.999 no
C212 . C222 . 1.409(10) yes
C212 . H2121 . 0.999 no
P1 . F1 . 1.587(3) yes
P1 . F2 . 1.606(4) yes
P1 . F3 . 1.602(5) yes
P1 . F4 . 1.602(3) yes
P1 . F5 . 1.593(5) yes
P1 . F6 . 1.592(5) yes

loop_
_oxford_twin_element_scale_factors
0.5512(6)
0.4488(6)
